data_7158215
loop_
_publ_author_name
'Aksenov, Alexander V.'
'Arutiunov, Nikolai A.'
'Kirilov, Nikita K.'
'Aksenov, Dmitrii A.'
'Grishin, Igor Yu'
'Aksenov, Nicolai A.'
'Wang, Huifen'
'Du, Liqin'
'Betancourt, Tania'
'Pelly, Stephen C.'
'Kornienko, Alexander'
'Rubin, Michael'

_publ_section_title
;
 [3 + 2]-Annulation of pyridinium ylides with 1-chloro-2-nitrostyrenes
 unveils a tubulin polymerization inhibitor.
;
_journal_issue 33
_journal_name_full 'Organic &amp; biomolecular chemistry'
_journal_page_first 7234
_journal_page_last 7245
_journal_paper_doi 10.1039/d1ob01141c
_journal_volume 19
_journal_year 2021
_chemical_formula_moiety 'C22 H16 Br N O2'
_chemical_formula_sum 'C22 H16 Br N O2'
_chemical_formula_weight 406.27
_space_group_crystal_system triclinic
_space_group_IT_number 2
_space_group_name_Hall '-P 1'
_space_group_name_H-M_alt 'P -1'
_atom_sites_solution_hydrogens geom
_atom_sites_solution_primary dual
_audit_creation_date 2021-05-14
_audit_creation_method
;
Olex2 1.3
(compiled 2020.11.12 svn.r5f609507 for OlexSys, GUI svn.r6272)
;
_audit_update_record
;
2021-05-14 deposited with the CCDC.	2021-08-05 downloaded from the CCDC.
;
_cell_angle_alpha 83.8073(16)
_cell_angle_beta 70.137(2)
_cell_angle_gamma 83.8485(17)
_cell_formula_units_Z 2
_cell_length_a 8.7634(2)
_cell_length_b 10.22041(19)
_cell_length_c 10.3147(2)
_cell_measurement_reflns_used 12977
_cell_measurement_temperature 100.00(10)
_cell_measurement_theta_max 75.9580
_cell_measurement_theta_min 4.3370
_cell_volume 861.35(3)
_computing_cell_refinement 'CrysAlisPro 1.171.40.67a (Rigaku OD, 2019)'
_computing_data_collection 'CrysAlisPro 1.171.40.67a (Rigaku OD, 2019)'
_computing_data_reduction 'CrysAlisPro 1.171.40.67a (Rigaku OD, 2019)'
_computing_molecular_graphics 'Olex2 1.3 (Dolomanov et al., 2009)'
_computing_publication_material 'Olex2 1.3 (Dolomanov et al., 2009)'
_computing_structure_refinement 'SHELXL 2018/3 (Sheldrick, 2015)'
_computing_structure_solution 'SHELXT  (Sheldrick, 2015)'
_diffrn_ambient_environment N~2~
_diffrn_ambient_temperature 100.00(10)
_diffrn_detector 'CCD plate'
_diffrn_detector_area_resol_mean 5.2529
_diffrn_detector_type AtlasS2
_diffrn_measured_fraction_theta_full 0.999
_diffrn_measured_fraction_theta_max 0.996
_diffrn_measurement_details
;
List of Runs (angles in degrees, time in seconds):

  # Type    Start    End  Width  t~exp~   \w     \q     \k     \f   Frames
#--------------------------------------------------------------------------
  1  \w    -66.00  34.00   1.00    1.00    --  -41.35  35.00  12.00  100
  2  \w   -116.00 -16.00   1.00    1.00    --  -41.35 -35.00-144.00  100
  3  \w    -34.00  66.00   1.00    1.00    --   41.35 -35.00-144.00  100
  4  \w     16.00 116.00   1.00    1.00    --   41.35  35.00  12.00  100
  5  \w     87.00 178.00   1.00    1.00    --  112.00  35.00  12.00   91
  6  \w     37.00 137.00   1.00    1.00    --  112.00 -35.00-144.00  100
  7  \w    -87.00  -6.00   1.00    1.00    --  -41.35 125.00  60.00   81
  8  \w      7.00  34.00   1.00    1.00    --   41.35  83.00 -59.88   27
  9  \w     17.00 116.00   1.00    1.00    --   41.35  38.00-180.00   99
 10  \w      7.00  33.00   1.00    1.00    --   42.00  84.00  48.58   26
 11  \w      8.00  42.00   1.00    1.00    --   42.00  81.00 111.72   34
 12  \w     16.00  42.00   1.00    1.00    --   50.00  82.00   2.11   26
 13  \w     16.00  42.00   1.00    1.00    --   50.00  82.00-167.11   26
 14  \w     16.00  42.00   1.00    1.00    --   50.00  82.00-132.73   26
 15  \w     16.00  42.00   1.00    1.00    --   50.00  82.00  75.43   26
 16  \w     83.00 178.00   1.00    1.00    --  112.00  61.00  30.00   95
 17  \w     30.00 106.00   1.00    1.00    --  112.00 -95.00 150.00   76
 18  \w     40.00 141.00   1.00    1.00    --  112.00 -61.00 -60.00  101
 19  \w     83.00 178.00   1.00    1.00    --  112.00  61.00  90.00   95
 20  \w     30.00 106.00   1.00    1.00    --  112.00 -95.00 120.00   76
 21  \w    103.00 178.00   1.00    1.00    --  112.00  77.00 -60.00   75
 22  \w     36.00 145.00   1.00    1.00    --  112.00 -77.00-120.00  109
 23  \w     39.00 138.00   1.00    1.00    --  112.00 -45.00  90.00   99
 24  \w     83.00 178.00   1.00    1.00    --  112.00  61.00-120.00   95
 25  \w     61.00 146.00   1.00    1.00    --  112.00 178.00 150.00   85
 26  \w    104.00 178.00   1.00    1.00    --  112.00 111.00-150.00   74
 27  \w    103.00 178.00   1.00    1.00    --  112.00  77.00 -30.00   75
 28  \w     36.00 109.00   1.00    1.00    --  112.00-111.00 -30.00   73
 29  \w     61.00 146.00   1.00    1.00    --  112.00 178.00 120.00   85
 30  \w     36.00 109.00   1.00    1.00    --  112.00-111.00 -90.00   73
 31  \w     84.00 178.00   1.00    1.00    --  112.00  30.00 150.00   94
 32  \w     61.00 146.00   1.00    1.00    --  112.00 178.00  30.00   85
 33  \w     30.00 106.00   1.00    1.00    --  112.00 -95.00  30.00   76
 34  \w     30.00 106.00   1.00    1.00    --  112.00 -95.00 -30.00   76
 35  \w     36.00 109.00   1.00    1.00    --  112.00-111.00  30.00   73
 36  \w     36.00 109.00   1.00    1.00    --  112.00-111.00-120.00   73
 37  \w     59.00 178.00   1.00    1.00    --  112.00  15.00  90.00  119
 38  \w     30.00 106.00   1.00    1.00    --  112.00 -95.00-150.00   76
 39  \w     30.00 106.00   1.00    1.00    --  112.00 -95.00-180.00   76
 40  \w     34.00 145.00   1.00    1.00    --  112.00 -80.00-136.20  111
 41  \w     36.00 109.00   1.00    1.00    --  112.00-111.00  90.00   73
 42  \w     16.00  42.00   1.00    1.00    --   50.00  82.00 133.93   26
 43  \w     39.00 144.00   1.00    1.00    --   70.00  72.00-168.08  105
;
_diffrn_measurement_device 'four-circle diffractometer'
_diffrn_measurement_device_type 'SuperNova, Dual, Cu at home/near, AtlasS2'
_diffrn_measurement_method '\w scans'
_diffrn_orient_matrix_type 'CrysAlisPro convention (1999,Acta A55,543-557)'
_diffrn_orient_matrix_UB_11 -0.0654916000
_diffrn_orient_matrix_UB_12 -0.0271810000
_diffrn_orient_matrix_UB_13 0.1583285000
_diffrn_orient_matrix_UB_21 0.1471889000
_diffrn_orient_matrix_UB_22 0.0619575000
_diffrn_orient_matrix_UB_23 0.0114372000
_diffrn_orient_matrix_UB_31 -0.0958178000
_diffrn_orient_matrix_UB_32 0.1361777000
_diffrn_orient_matrix_UB_33 0.0128067000
_diffrn_radiation_monochromator mirror
_diffrn_radiation_probe x-ray
_diffrn_radiation_type 'Cu K\a'
_diffrn_radiation_wavelength 1.54184
_diffrn_reflns_av_R_equivalents 0.0395
_diffrn_reflns_av_unetI/netI 0.0219
_diffrn_reflns_Laue_measured_fraction_full 0.999
_diffrn_reflns_Laue_measured_fraction_max 0.996
_diffrn_reflns_limit_h_max 10
_diffrn_reflns_limit_h_min -11
_diffrn_reflns_limit_k_max 12
_diffrn_reflns_limit_k_min -11
_diffrn_reflns_limit_l_max 12
_diffrn_reflns_limit_l_min -12
_diffrn_reflns_number 18049
_diffrn_reflns_point_group_measured_fraction_full 0.999
_diffrn_reflns_point_group_measured_fraction_max 0.996
_diffrn_reflns_theta_full 67.684
_diffrn_reflns_theta_max 76.394
_diffrn_reflns_theta_min 4.364
_diffrn_source 'micro-focus sealed X-ray tube'
_diffrn_source_type 'SuperNova (Cu) X-ray Source'
_exptl_absorpt_coefficient_mu 3.383
_exptl_absorpt_correction_T_max 0.811
_exptl_absorpt_correction_T_min 0.550
_exptl_absorpt_correction_type analytical
_exptl_absorpt_process_details
;
CrysAlisPro 1.171.40.67a (Rigaku Oxford Diffraction, 2019)
Analytical numeric absorption correction using a multifaceted crystal
			model based on expressions derived by R.C. Clark & J.S. Reid.
(Clark, R. C. & Reid, J. S. (1995). Acta Cryst. A51, 887-897)
Empirical absorption correction using spherical harmonics,
 implemented in SCALE3 ABSPACK scaling algorithm.
;
_exptl_crystal_colour 'clear yellowish yellow'
_exptl_crystal_colour_lustre clear
_exptl_crystal_colour_modifier yellowish
_exptl_crystal_colour_primary yellow
_exptl_crystal_density_diffrn 1.566
_exptl_crystal_description cube
_exptl_crystal_F_000 412
_exptl_crystal_size_max 0.329
_exptl_crystal_size_mid 0.22
_exptl_crystal_size_min 0.102
_exptl_crystal_size_rad 0.087
_refine_diff_density_max 1.153
_refine_diff_density_min -0.656
_refine_diff_density_rms 0.073
_refine_ls_extinction_method none
_refine_ls_goodness_of_fit_ref 1.032
_refine_ls_hydrogen_treatment constr
_refine_ls_matrix_type full
_refine_ls_number_parameters 236
_refine_ls_number_reflns 3583
_refine_ls_number_restraints 0
_refine_ls_restrained_S_all 1.032
_refine_ls_R_factor_all 0.0360
_refine_ls_R_factor_gt 0.0345
_refine_ls_shift/su_max 0.001
_refine_ls_shift/su_mean 0.000
_refine_ls_structure_factor_coef Fsqd
_refine_ls_weighting_details 'w=1/[\s^2^(Fo^2^)+(0.0410P)^2^+1.0638P] where P=(Fo^2^+2Fc^2^)/3'
_refine_ls_weighting_scheme calc
_refine_ls_wR_factor_gt 0.0834
_refine_ls_wR_factor_ref 0.0845
_reflns_Friedel_coverage 0.000
_reflns_number_gt 3436
_reflns_number_total 3583
_reflns_threshold_expression 'I > 2\s(I)'
_cod_data_source_file d1ob01141c2.cif
_cod_data_source_block anna_ark480_4
_cod_depositor_comments 'Adding full bibliography for 7158215.cif.'
_cod_database_code 7158215
_shelx_shelxl_version_number 2018/3
_chemical_oxdiff_formula C22H16BrNO2
_shelx_space_group_comment
;
The symmetry employed for this shelxl refinement is uniquely defined
by the following loop, which should always be used as a source of
symmetry information in preference to the above space-group names.
They are only intended as comments.
;
_reflns_odcompleteness_completeness 99.97
_reflns_odcompleteness_iscentric 1
_reflns_odcompleteness_theta 68.13
_olex2_refinement_description
;
1. Fixed Uiso
 At 1.2 times of:
  All C(H) groups
 At 1.5 times of:
  All C(H,H,H) groups
2.a Aromatic/amide H refined with riding coordinates:
 C11(H11), C15(H15), C3(H3), C14(H14), C8(H8), C5(H5), C17(H17), C16(H16),
 C20(H20), C18(H18), C6(H6), C7(H7), C19(H19)
2.b Idealised Me refined as rotating group:
 C22(H22A,H22B,H22C)
;
_smtbx_masks_void_probe_radius 1.2
_smtbx_masks_void_truncation_radius 1.2
_olex2_date_sample_data_collection 2021-04-07
_olex2_submission_special_instructions 'No special instructions were received'
_oxdiff_exptl_absorpt_empirical_details
;
Empirical correction (ABSPACK) includes:
- Absorption correction using spherical harmonics
- Frame scaling
;
_oxdiff_exptl_absorpt_empirical_full_max 1.261
_oxdiff_exptl_absorpt_empirical_full_min 0.729

loop_
_space_group_symop_operation_xyz
'x, y, z'
'-x, -y, -z'

loop_
_atom_site_label
_atom_site_type_symbol
_atom_site_fract_x
_atom_site_fract_y
_atom_site_fract_z
_atom_site_U_iso_or_equiv
_atom_site_adp_type
_atom_site_occupancy
_atom_site_site_symmetry_order
_atom_site_calc_flag
_atom_site_refinement_flags_posn
_atom_site_refinement_flags_adp
_atom_site_refinement_flags_occupancy
_atom_site_disorder_assembly
_atom_site_disorder_group
Br1 Br -0.10754(3) 0.78752(2) 0.95597(2) 0.03083(10) Uani 1 1 d . . . . .
O1 O 0.31161(19) 0.28936(14) 0.69250(17) 0.0267(3) Uani 1 1 d . . . . .
O2 O -0.1244(2) 0.82213(16) 0.67147(17) 0.0296(3) Uani 1 1 d . . . . .
N1 N 0.5849(2) 0.32983(17) 0.77281(18) 0.0221(4) Uani 1 1 d . . . . .
C9 C 0.3313(2) 0.4004(2) 0.7189(2) 0.0206(4) Uani 1 1 d . . . . .
C2 C 0.5258(3) 0.5505(2) 0.7686(2) 0.0221(4) Uani 1 1 d . . . . .
C1 C 0.4703(2) 0.4300(2) 0.7522(2) 0.0210(4) Uani 1 1 d . . . . .
C13 C -0.0142(3) 0.7194(2) 0.6768(2) 0.0235(4) Uani 1 1 d . . . . .
C11 C 0.1249(2) 0.5884(2) 0.8193(2) 0.0217(4) Uani 1 1 d . . . . .
H11 H 0.144521 0.571943 0.902959 0.026 Uiso 1 1 calc R U . . .
C12 C 0.0137(3) 0.6895(2) 0.8029(2) 0.0233(4) Uani 1 1 d . . . . .
C15 C 0.1745(3) 0.5366(2) 0.5859(2) 0.0232(4) Uani 1 1 d . . . . .
H15 H 0.225484 0.482577 0.514055 0.028 Uiso 1 1 calc R U . . .
C4 C 0.7063(3) 0.3863(2) 0.8017(2) 0.0246(4) Uani 1 1 d . . . . .
C21 C 0.4606(3) 0.6878(2) 0.7459(2) 0.0231(4) Uani 1 1 d . . . . .
C3 C 0.6678(3) 0.5226(2) 0.8015(2) 0.0259(4) Uani 1 1 d . . . . .
H3 H 0.727010 0.584057 0.820072 0.031 Uiso 1 1 calc R U . . .
C14 C 0.0671(3) 0.6413(2) 0.5684(2) 0.0247(4) Uani 1 1 d . . . . .
H14 H 0.049502 0.659140 0.484071 0.030 Uiso 1 1 calc R U . . .
C10 C 0.2073(2) 0.5113(2) 0.7100(2) 0.0214(4) Uani 1 1 d . . . . .
C8 C 0.5878(3) 0.1951(2) 0.7709(2) 0.0265(4) Uani 1 1 d . . . . .
H8 H 0.503981 0.158021 0.755036 0.032 Uiso 1 1 calc R U . . .
C5 C 0.8385(3) 0.3043(2) 0.8206(2) 0.0297(5) Uani 1 1 d . . . . .
H5 H 0.922572 0.340905 0.836520 0.036 Uiso 1 1 calc R U . . .
C17 C 0.3765(3) 0.8622(2) 0.6017(2) 0.0291(5) Uani 1 1 d . . . . .
H17 H 0.360102 0.891299 0.518473 0.035 Uiso 1 1 calc R U . . .
C16 C 0.4356(3) 0.7331(2) 0.6215(2) 0.0258(4) Uani 1 1 d . . . . .
H16 H 0.458897 0.676286 0.551536 0.031 Uiso 1 1 calc R U . . .
C20 C 0.4310(3) 0.7763(2) 0.8473(2) 0.0281(5) Uani 1 1 d . . . . .
H20 H 0.451817 0.748744 0.928929 0.034 Uiso 1 1 calc R U . . .
C18 C 0.3414(3) 0.9484(2) 0.7048(3) 0.0316(5) Uani 1 1 d . . . . .
H18 H 0.298778 1.034255 0.692121 0.038 Uiso 1 1 calc R U . . .
C6 C 0.8425(3) 0.1710(3) 0.8155(2) 0.0323(5) Uani 1 1 d . . . . .
H6 H 0.929602 0.116492 0.827213 0.039 Uiso 1 1 calc R U . . .
C7 C 0.7138(3) 0.1163(2) 0.7922(3) 0.0315(5) Uani 1 1 d . . . . .
H7 H 0.714987 0.025258 0.791508 0.038 Uiso 1 1 calc R U . . .
C19 C 0.3704(3) 0.9055(2) 0.8268(3) 0.0327(5) Uani 1 1 d . . . . .
H19 H 0.349291 0.963394 0.895529 0.039 Uiso 1 1 calc R U . . .
C22 C -0.1600(3) 0.8490(3) 0.5451(3) 0.0380(6) Uani 1 1 d . . . . .
H22A H -0.065920 0.880059 0.473049 0.057 Uiso 1 1 calc R U . . .
H22B H -0.249077 0.915260 0.557413 0.057 Uiso 1 1 calc R U . . .
H22C H -0.188953 0.769682 0.520050 0.057 Uiso 1 1 calc R U . . .

loop_
_atom_site_aniso_label
_atom_site_aniso_U_11
_atom_site_aniso_U_22
_atom_site_aniso_U_33
_atom_site_aniso_U_23
_atom_site_aniso_U_13
_atom_site_aniso_U_12
Br1 0.03165(14) 0.03460(15) 0.02589(14) -0.01132(10) -0.01117(10) 0.01355(10)
O1 0.0305(8) 0.0183(7) 0.0339(8) -0.0064(6) -0.0142(7) 0.0028(6)
O2 0.0325(8) 0.0299(8) 0.0286(8) -0.0061(6) -0.0162(7) 0.0123(7)
N1 0.0220(8) 0.0209(9) 0.0227(9) -0.0026(7) -0.0077(7) 0.0034(7)
C9 0.0224(10) 0.0185(9) 0.0193(9) -0.0029(7) -0.0053(8) 0.0022(8)
C2 0.0245(10) 0.0210(10) 0.0195(10) -0.0012(7) -0.0060(8) -0.0010(8)
C1 0.0217(10) 0.0184(9) 0.0217(10) -0.0024(7) -0.0067(8) 0.0035(8)
C13 0.0220(10) 0.0222(10) 0.0265(11) -0.0023(8) -0.0094(8) 0.0025(8)
C11 0.0216(10) 0.0213(10) 0.0219(10) -0.0009(8) -0.0073(8) -0.0004(8)
C12 0.0231(10) 0.0223(10) 0.0239(10) -0.0044(8) -0.0071(8) 0.0011(8)
C15 0.0242(10) 0.0221(10) 0.0232(10) -0.0058(8) -0.0075(8) 0.0014(8)
C4 0.0240(10) 0.0291(11) 0.0202(10) -0.0011(8) -0.0070(8) -0.0013(8)
C21 0.0238(10) 0.0190(10) 0.0247(10) -0.0003(8) -0.0058(8) -0.0034(8)
C3 0.0269(11) 0.0259(11) 0.0257(11) 0.0004(8) -0.0099(9) -0.0043(8)
C14 0.0258(10) 0.0274(11) 0.0224(10) -0.0021(8) -0.0106(8) 0.0002(8)
C10 0.0200(9) 0.0174(9) 0.0265(10) -0.0025(8) -0.0075(8) 0.0002(7)
C8 0.0311(11) 0.0206(10) 0.0288(11) -0.0057(8) -0.0121(9) 0.0043(8)
C5 0.0249(11) 0.0388(13) 0.0262(11) 0.0000(9) -0.0113(9) 0.0009(9)
C17 0.0334(12) 0.0246(11) 0.0295(12) 0.0045(9) -0.0120(9) -0.0039(9)
C16 0.0287(11) 0.0223(10) 0.0251(11) -0.0011(8) -0.0069(9) -0.0037(8)
C20 0.0339(12) 0.0243(11) 0.0252(11) -0.0019(8) -0.0084(9) -0.0033(9)
C18 0.0358(12) 0.0181(10) 0.0395(13) 0.0006(9) -0.0117(10) -0.0007(9)
C6 0.0291(11) 0.0388(13) 0.0276(12) -0.0034(10) -0.0115(9) 0.0124(10)
C7 0.0386(13) 0.0253(11) 0.0316(12) -0.0065(9) -0.0154(10) 0.0103(9)
C19 0.0422(13) 0.0225(11) 0.0315(12) -0.0066(9) -0.0084(10) -0.0020(10)
C22 0.0456(15) 0.0391(14) 0.0339(13) -0.0057(10) -0.0244(11) 0.0174(11)

loop_
_atom_type_symbol
_atom_type_description
_atom_type_scat_dispersion_real
_atom_type_scat_dispersion_imag
_atom_type_scat_source
C C 0.0181 0.0091 'International Tables Vol C Tables 4.2.6.8 and 6.1.1.4'
H H 0.0000 0.0000 'International Tables Vol C Tables 4.2.6.8 and 6.1.1.4'
Br Br -0.6763 1.2805 'International Tables Vol C Tables 4.2.6.8 and 6.1.1.4'
N N 0.0311 0.0180 'International Tables Vol C Tables 4.2.6.8 and 6.1.1.4'
O O 0.0492 0.0322 'International Tables Vol C Tables 4.2.6.8 and 6.1.1.4'

loop_
_exptl_crystal_face_index_h
_exptl_crystal_face_index_k
_exptl_crystal_face_index_l
_exptl_crystal_face_perp_dist
-1 6 1 0.1300
-6 -2 -2 0.0999
-3 5 1 0.1534
-2 -6 -3 0.0906
1 1 7 0.0460
0 -6 3 0.0950
0 -3 -6 0.0403
5 4 4 0.0756
-3 -6 -1 0.1010
2 -5 -3 0.1033
0 1 -6 0.0532
0 -1 6 0.0273
0 -1 6 0.0446
3 1 -4 0.0669

loop_
_geom_angle_atom_site_label_1
_geom_angle_atom_site_label_2
_geom_angle_atom_site_label_3
_geom_angle
_geom_angle_site_symmetry_1
_geom_angle_site_symmetry_3
_geom_angle_publ_flag
C13 O2 C22 116.98(18) . . ?
C4 N1 C1 109.26(17) . . ?
C8 N1 C1 130.01(18) . . ?
C8 N1 C4 120.72(18) . . ?
O1 C9 C1 123.47(19) . . ?
O1 C9 C10 118.19(18) . . ?
C1 C9 C10 118.29(18) . . ?
C1 C2 C21 129.24(19) . . ?
C3 C2 C1 108.57(19) . . ?
C3 C2 C21 122.02(19) . . ?
N1 C1 C9 121.53(18) . . ?
N1 C1 C2 106.10(18) . . ?
C2 C1 C9 132.36(19) . . ?
O2 C13 C12 116.62(19) . . ?
O2 C13 C14 124.58(19) . . ?
C14 C13 C12 118.76(19) . . ?
C12 C11 H11 120.3 . . ?
C12 C11 C10 119.46(19) . . ?
C10 C11 H11 120.3 . . ?
C13 C12 Br1 119.29(16) . . ?
C11 C12 Br1 119.19(16) . . ?
C11 C12 C13 121.50(19) . . ?
C14 C15 H15 119.6 . . ?
C14 C15 C10 120.9(2) . . ?
C10 C15 H15 119.6 . . ?
N1 C4 C3 107.70(19) . . ?
N1 C4 C5 119.1(2) . . ?
C3 C4 C5 133.2(2) . . ?
C16 C21 C2 121.27(19) . . ?
C20 C21 C2 119.9(2) . . ?
C20 C21 C16 118.8(2) . . ?
C2 C3 C4 108.35(19) . . ?
C2 C3 H3 125.8 . . ?
C4 C3 H3 125.8 . . ?
C13 C14 H14 120.0 . . ?
C15 C14 C13 119.9(2) . . ?
C15 C14 H14 120.0 . . ?
C11 C10 C9 122.77(19) . . ?
C11 C10 C15 119.33(19) . . ?
C15 C10 C9 117.90(19) . . ?
N1 C8 H8 120.1 . . ?
C7 C8 N1 119.8(2) . . ?
C7 C8 H8 120.1 . . ?
C4 C5 H5 120.1 . . ?
C6 C5 C4 119.8(2) . . ?
C6 C5 H5 120.1 . . ?
C16 C17 H17 119.7 . . ?
C16 C17 C18 120.6(2) . . ?
C18 C17 H17 119.7 . . ?
C21 C16 H16 119.8 . . ?
C17 C16 C21 120.4(2) . . ?
C17 C16 H16 119.8 . . ?
C21 C20 H20 119.8 . . ?
C19 C20 C21 120.4(2) . . ?
C19 C20 H20 119.8 . . ?
C17 C18 H18 120.3 . . ?
C19 C18 C17 119.4(2) . . ?
C19 C18 H18 120.3 . . ?
C5 C6 H6 120.2 . . ?
C5 C6 C7 119.7(2) . . ?
C7 C6 H6 120.2 . . ?
C8 C7 C6 120.8(2) . . ?
C8 C7 H7 119.6 . . ?
C6 C7 H7 119.6 . . ?
C20 C19 H19 119.8 . . ?
C18 C19 C20 120.4(2) . . ?
C18 C19 H19 119.8 . . ?
O2 C22 H22A 109.5 . . ?
O2 C22 H22B 109.5 . . ?
O2 C22 H22C 109.5 . . ?
H22A C22 H22B 109.5 . . ?
H22A C22 H22C 109.5 . . ?
H22B C22 H22C 109.5 . . ?

loop_
_geom_bond_atom_site_label_1
_geom_bond_atom_site_label_2
_geom_bond_distance
_geom_bond_site_symmetry_2
_geom_bond_publ_flag
Br1 C12 1.897(2) . ?
O1 C9 1.238(3) . ?
O2 C13 1.358(3) . ?
O2 C22 1.433(3) . ?
N1 C1 1.407(3) . ?
N1 C4 1.392(3) . ?
N1 C8 1.377(3) . ?
C9 C1 1.441(3) . ?
C9 C10 1.502(3) . ?
C2 C1 1.419(3) . ?
C2 C21 1.483(3) . ?
C2 C3 1.391(3) . ?
C13 C12 1.399(3) . ?
C13 C14 1.387(3) . ?
C11 H11 0.9300 . ?
C11 C12 1.380(3) . ?
C11 C10 1.390(3) . ?
C15 H15 0.9300 . ?
C15 C14 1.386(3) . ?
C15 C10 1.396(3) . ?
C4 C3 1.397(3) . ?
C4 C5 1.411(3) . ?
C21 C16 1.396(3) . ?
C21 C20 1.395(3) . ?
C3 H3 0.9300 . ?
C14 H14 0.9300 . ?
C8 H8 0.9300 . ?
C8 C7 1.361(3) . ?
C5 H5 0.9300 . ?
C5 C6 1.366(4) . ?
C17 H17 0.9300 . ?
C17 C16 1.385(3) . ?
C17 C18 1.388(3) . ?
C16 H16 0.9300 . ?
C20 H20 0.9300 . ?
C20 C19 1.391(3) . ?
C18 H18 0.9300 . ?
C18 C19 1.383(4) . ?
C6 H6 0.9300 . ?
C6 C7 1.410(4) . ?
C7 H7 0.9300 . ?
C19 H19 0.9300 . ?
C22 H22A 0.9600 . ?
C22 H22B 0.9600 . ?
C22 H22C 0.9600 . ?

loop_
_geom_torsion_atom_site_label_1
_geom_torsion_atom_site_label_2
_geom_torsion_atom_site_label_3
_geom_torsion_atom_site_label_4
_geom_torsion
_geom_torsion_site_symmetry_1
_geom_torsion_site_symmetry_2
_geom_torsion_site_symmetry_3
_geom_torsion_site_symmetry_4
_geom_torsion_publ_flag
O1 C9 C1 N1 -7.6(3) . . . . ?
O1 C9 C1 C2 171.1(2) . . . . ?
O1 C9 C10 C11 124.6(2) . . . . ?
O1 C9 C10 C15 -55.3(3) . . . . ?
O2 C13 C12 Br1 2.5(3) . . . . ?
O2 C13 C12 C11 -179.03(19) . . . . ?
O2 C13 C14 C15 -178.5(2) . . . . ?
N1 C4 C3 C2 -1.7(2) . . . . ?
N1 C4 C5 C6 -2.4(3) . . . . ?
N1 C8 C7 C6 -0.4(4) . . . . ?
C2 C21 C16 C17 -179.2(2) . . . . ?
C2 C21 C20 C19 179.7(2) . . . . ?
C1 N1 C4 C3 0.8(2) . . . . ?
C1 N1 C4 C5 -177.44(19) . . . . ?
C1 N1 C8 C7 179.2(2) . . . . ?
C1 C9 C10 C11 -57.9(3) . . . . ?
C1 C9 C10 C15 122.2(2) . . . . ?
C1 C2 C21 C16 -52.7(3) . . . . ?
C1 C2 C21 C20 130.7(2) . . . . ?
C1 C2 C3 C4 1.9(2) . . . . ?
C12 C13 C14 C15 -0.5(3) . . . . ?
C12 C11 C10 C9 179.34(19) . . . . ?
C12 C11 C10 C15 -0.8(3) . . . . ?
C4 N1 C1 C9 179.32(18) . . . . ?
C4 N1 C1 C2 0.3(2) . . . . ?
C4 N1 C8 C7 -2.5(3) . . . . ?
C4 C5 C6 C7 -0.4(3) . . . . ?
C21 C2 C1 N1 173.9(2) . . . . ?
C21 C2 C1 C9 -4.9(4) . . . . ?
C21 C2 C3 C4 -173.79(19) . . . . ?
C21 C20 C19 C18 -1.1(4) . . . . ?
C3 C2 C1 N1 -1.4(2) . . . . ?
C3 C2 C1 C9 179.8(2) . . . . ?
C3 C2 C21 C16 122.1(2) . . . . ?
C3 C2 C21 C20 -54.6(3) . . . . ?
C3 C4 C5 C6 179.8(2) . . . . ?
C14 C13 C12 Br1 -175.66(16) . . . . ?
C14 C13 C12 C11 2.9(3) . . . . ?
C14 C15 C10 C9 -177.00(19) . . . . ?
C14 C15 C10 C11 3.1(3) . . . . ?
C10 C9 C1 N1 175.05(18) . . . . ?
C10 C9 C1 C2 -6.3(3) . . . . ?
C10 C11 C12 Br1 176.31(15) . . . . ?
C10 C11 C12 C13 -2.2(3) . . . . ?
C10 C15 C14 C13 -2.5(3) . . . . ?
C8 N1 C1 C9 -2.2(3) . . . . ?
C8 N1 C1 C2 178.8(2) . . . . ?
C8 N1 C4 C3 -177.79(19) . . . . ?
C8 N1 C4 C5 4.0(3) . . . . ?
C5 C4 C3 C2 176.2(2) . . . . ?
C5 C6 C7 C8 1.9(4) . . . . ?
C17 C18 C19 C20 -1.3(4) . . . . ?
C16 C21 C20 C19 3.0(3) . . . . ?
C16 C17 C18 C19 1.8(4) . . . . ?
C20 C21 C16 C17 -2.5(3) . . . . ?
C18 C17 C16 C21 0.1(3) . . . . ?
C22 O2 C13 C12 -176.8(2) . . . . ?
C22 O2 C13 C14 1.2(3) . . . . ?

loop_
_exptl_oxdiff_crystal_face_indexfrac_h
_exptl_oxdiff_crystal_face_indexfrac_k
_exptl_oxdiff_crystal_face_indexfrac_l
_exptl_oxdiff_crystal_face_x
_exptl_oxdiff_crystal_face_y
_exptl_oxdiff_crystal_face_z
-1.1803 6.2338 0.9013 0.0506 0.2228 0.9735
-5.5164 -2.0619 -1.5040 0.1792 -0.9569 0.2285
-2.9941 4.7881 1.2658 0.2664 -0.1296 0.9551
-1.5974 -6.2926 -2.7180 -0.1547 -0.6561 -0.7387
0.8963 1.1963 6.5518 0.9461 0.2810 0.1609
0.0804 -5.5254 3.0414 0.6265 -0.2957 -0.7212
0.0178 -2.9805 -5.8110 -0.8402 -0.2485 -0.4820
4.6865 3.7260 4.0348 0.2306 0.9668 0.1100
-3.3653 -5.7241 -1.3639 0.1600 -0.8656 -0.4745
2.0166 -4.8091 -2.9180 -0.4634 -0.0345 -0.8855
-0.2956 0.5821 -6.3160 -0.9965 -0.0797 0.0267
-0.4181 -0.5236 6.0445 0.9986 -0.0249 0.0462
0.2899 -0.5687 6.3163 0.9965 0.0797 -0.0243
2.7419 1.1229 -4.2977 -0.8905 0.4240 -0.1648
